data_7100973
loop_
_publ_author_name
'Takahiko Kojima'
'Ryosuke Harada'

_publ_section_title
;
A Porphyrin Nanochannel:  Formation of Cationic
Channels by a Protonated Saddle-distorted Porphyrin and Its Inclusion
Behavior
;
_journal_name_full 'Chemical Communications'
_journal_paper_doi 10.1039/b414483j
_journal_year 2005
_chemical_formula_sum 'C102 H68 Cl2 N6 O2'
_chemical_formula_weight 1480.60
_space_group_IT_number 15
_symmetry_cell_setting monoclinic
_symmetry_space_group_name_Hall '-C 2yc'
_symmetry_space_group_name_H-M 'C 1 2/c 1'
_cell_angle_alpha 90
_cell_angle_beta 108.711(4)
_cell_angle_gamma 90
_cell_formula_units_Z 4
_cell_length_a 17.510(5)
_cell_length_b 24.761(6)
_cell_length_c 19.587(5)
_cell_measurement_temperature 183.1
_cell_volume 8043.7402
_exptl_crystal_density_diffrn 1.223
_cod_original_sg_symbol_H-M 'C 2/c'
_cod_original_formula_sum 'C102 H68 Cl2 N6 O2 '
_cod_database_code 7100973

loop_
_symmetry_equiv_pos_as_xyz
x,y,z
-x,y,1/2-z
-x,-y,-z
x,-y,1/2+z
1/2+x,1/2+y,z
1/2-x,1/2+y,1/2-z
1/2-x,1/2-y,-z
1/2+x,1/2-y,1/2+z

loop_
_atom_site_label
_atom_site_type_symbol
_atom_site_fract_x
_atom_site_fract_y
_atom_site_fract_z
_atom_site_U_iso_or_equiv
_atom_site_adp_type
_atom_site_occupancy
_atom_site_calc_flag
_atom_site_refinement_flags
_atom_site_disorder_assembly
_atom_site_disorder_group
Cl(1) Cl -0.01972(4) 0.41737(3) 0.11878(4) 0.0371(2) Uani 1.00 d . . .
O(1) O -0.2766(4) 0.2180(3) 0.1289(5) 0.201(3) Uani 1.00 d . . .
N(1) N 0.0914(1) 0.35590(8) 0.2701(1) 0.0191(5) Uani 1.00 d . . .
N(2) N 0.0896(1) 0.47811(8) 0.2622(1) 0.0212(5) Uani 1.00 d . . .
N(3) N 0.1883(9) 0.3946(7) 0.6252(10) 0.130(6) Uani 0.50 d P . .
N(4) N 0.208(1) 0.431(1) 0.6660(10) 0.158(8) Uani 0.50 d P . .
C(1) C 0.0000 0.2791(1) 0.2500 0.0208(8) Uani 1.00 d S . .
C(2) C 0.0639(1) 0.30766(9) 0.2374(1) 0.0202(6) Uani 1.00 d . . .
C(3) C 0.1131(1) 0.29312(9) 0.1939(1) 0.0216(6) Uani 1.00 d . . .
C(4) C 0.1731(1) 0.33181(9) 0.2055(1) 0.0201(5) Uani 1.00 d . . .
C(5) C 0.1593(1) 0.37085(9) 0.2548(1) 0.0208(5) Uani 1.00 d . . .
C(6) C 0.2047(1) 0.41669(9) 0.2865(1) 0.0210(6) Uani 1.00 d . . .
C(7) C 0.1661(1) 0.46277(10) 0.3026(1) 0.0221(6) Uani 1.00 d . . .
C(8) C 0.1967(1) 0.50287(10) 0.3573(1) 0.0243(6) Uani 1.00 d . . .
C(9) C 0.1394(1) 0.54338(9) 0.3457(1) 0.0225(6) Uani 1.00 d . . .
C(10) C 0.0721(1) 0.52767(9) 0.2846(1) 0.0226(6) Uani 1.00 d . . .
C(11) C 0.0000 0.5556(1) 0.2500 0.0222(8) Uani 1.00 d S . .
C(12) C 0.0000 0.2197(1) 0.2500 0.032(1) Uani 1.00 d S . .
C(13) C -0.0719(2) 0.1912(1) 0.2200(2) 0.051(1) Uani 1.00 d . . .
C(14) C -0.0713(4) 0.1349(2) 0.2211(3) 0.089(2) Uani 1.00 d . . .
C(15) C 0.0000 0.1072(2) 0.2500 0.107(3) Uani 1.00 d S . .
C(16) C 0.0858(2) 0.2524(1) 0.1358(1) 0.0272(6) Uani 1.00 d . . .
C(17) C 0.0088(2) 0.2576(1) 0.0863(2) 0.0411(8) Uani 1.00 d . . .
C(18) C -0.0228(2) 0.2203(2) 0.0321(2) 0.0538(10) Uani 1.00 d . . .
C(19) C 0.0233(2) 0.1776(2) 0.0253(2) 0.058(1) Uani 1.00 d . . .
C(20) C 0.1007(2) 0.1736(2) 0.0701(2) 0.059(1) Uani 1.00 d . . .
C(21) C 0.1322(2) 0.2103(1) 0.1259(2) 0.0450(9) Uani 1.00 d . . .
C(22) C 0.2309(1) 0.34076(10) 0.1655(1) 0.0223(6) Uani 1.00 d . . .
C(23) C 0.2300(2) 0.3902(1) 0.1313(1) 0.0295(7) Uani 1.00 d . . .
C(24) C 0.2845(2) 0.4015(1) 0.0948(2) 0.0381(8) Uani 1.00 d . . .
C(25) C 0.3398(2) 0.3627(1) 0.0919(2) 0.0375(8) Uani 1.00 d . . .
C(26) C 0.3417(2) 0.3133(1) 0.1251(2) 0.0369(8) Uani 1.00 d . . .
C(27) C 0.2875(2) 0.3024(1) 0.1618(1) 0.0296(7) Uani 1.00 d . . .
C(28) C 0.2928(1) 0.4173(1) 0.3010(1) 0.0254(6) Uani 1.00 d . . .
C(29) C 0.3315(2) 0.4635(1) 0.2880(2) 0.0360(8) Uani 1.00 d . . .
C(30) C 0.4137(2) 0.4634(2) 0.2987(2) 0.051(1) Uani 1.00 d . . .
C(31) C 0.4584(2) 0.4176(2) 0.3220(2) 0.053(1) Uani 1.00 d . . .
C(32) C 0.4218(2) 0.3715(2) 0.3354(2) 0.0487(9) Uani 1.00 d . . .
C(33) C 0.3393(2) 0.3714(1) 0.3252(2) 0.0350(7) Uani 1.00 d . . .
C(34) C 0.2681(1) 0.4938(1) 0.4217(1) 0.0297(6) Uani 1.00 d . . .
C(35) C 0.3341(2) 0.5284(1) 0.4409(2) 0.0463(8) Uani 1.00 d . . .
C(36) C 0.4008(2) 0.5172(2) 0.5016(2) 0.059(1) Uani 1.00 d . . .
C(37) C 0.4016(2) 0.4719(2) 0.5425(2) 0.067(1) Uani 1.00 d . . .
C(38) C 0.3364(2) 0.4374(2) 0.5238(2) 0.069(1) Uani 1.00 d . . .
C(39) C 0.2698(2) 0.4482(2) 0.4638(2) 0.0504(9) Uani 1.00 d . . .
C(40) C 0.1377(1) 0.59023(9) 0.3924(1) 0.0235(6) Uani 1.00 d . . .
C(41) C 0.1902(2) 0.6338(1) 0.3985(1) 0.0291(6) Uani 1.00 d . . .
C(42) C 0.1857(2) 0.6783(1) 0.4404(2) 0.0369(7) Uani 1.00 d . . .
C(43) C 0.1291(2) 0.6797(1) 0.4760(2) 0.0414(8) Uani 1.00 d . . .
C(44) C 0.0771(2) 0.6366(1) 0.4708(2) 0.0422(9) Uani 1.00 d . . .
C(45) C 0.0817(2) 0.5919(1) 0.4290(2) 0.0344(7) Uani 1.00 d . . .
C(46) C 0.0000 0.6159(1) 0.2500 0.0334(10) Uani 1.00 d S . .
C(47) C 0.0574(2) 0.6446(1) 0.2299(2) 0.0514(9) Uani 1.00 d . . .
C(48) C 0.0558(3) 0.7005(2) 0.2286(2) 0.080(1) Uani 1.00 d . . .
C(49) C 0.0000 0.7280(2) 0.2500 0.096(2) Uani 1.00 d S . .
C(50) C -0.2605(6) 0.2351(6) 0.0614(6) 0.192(5) Uani 1.00 d . . .
C(51) C -0.2203(4) 0.2856(3) 0.0641(5) 0.126(3) Uani 1.00 d . . .
C(52) C -0.2069(5) 0.3028(5) -0.0033(7) 0.214(5) Uani 1.00 d . . .
C(53) C 0.1157(3) 0.4813(2) 0.5542(2) 0.071(1) Uani 1.00 d . . .
C(54) C 0.157(1) 0.4309(8) 0.5935(8) 0.083(5) Uani 0.50 d P . .
C(55) C 0.166(1) 0.4550(8) 0.617(1) 0.088(5) Uani 0.50 d P . .
H(1) H 0.072(2) 0.375(1) 0.307(2) 0.044(9) Uiso 1.00 calc . . .
H(2) H 0.060(2) 0.463(1) 0.221(2) 0.046(9) Uiso 1.00 calc . . .
H(3) H -0.1218 0.2113 0.1979 0.0633 Uiso 1.00 calc . . .
H(4) H -0.1208 0.1144 0.2017 0.1042 Uiso 1.00 calc . . .
H(5) H 0.0000 0.0686 0.2500 0.1200 Uiso 1.00 calc S . .
H(6) H -0.0233 0.2880 0.0899 0.0481 Uiso 1.00 calc . . .
H(7) H -0.0764 0.2248 -0.0004 0.0627 Uiso 1.00 calc . . .
H(8) H 0.0011 0.1501 -0.0098 0.0664 Uiso 1.00 calc . . .
H(9) H 0.1339 0.1447 0.0632 0.0673 Uiso 1.00 calc . . .
H(10) H 0.1861 0.2056 0.1588 0.0546 Uiso 1.00 calc . . .
H(11) H 0.1914 0.4169 0.1333 0.0336 Uiso 1.00 calc . . .
H(12) H 0.2834 0.4361 0.0721 0.0445 Uiso 1.00 calc . . .
H(13) H 0.3772 0.3697 0.0665 0.0418 Uiso 1.00 calc . . .
H(14) H 0.3805 0.2863 0.1230 0.0419 Uiso 1.00 calc . . .
H(15) H 0.2891 0.2682 0.1854 0.0340 Uiso 1.00 calc . . .
H(16) H 0.2997 0.4956 0.2702 0.0405 Uiso 1.00 calc . . .
H(17) H 0.4393 0.4967 0.2904 0.0603 Uiso 1.00 calc . . .
H(18) H 0.5146 0.4173 0.3281 0.0608 Uiso 1.00 calc . . .
H(19) H 0.4533 0.3394 0.3521 0.0565 Uiso 1.00 calc . . .
H(20) H 0.3135 0.3394 0.3351 0.0405 Uiso 1.00 calc . . .
H(21) H 0.3340 0.5597 0.4117 0.0526 Uiso 1.00 calc . . .
H(22) H 0.4465 0.5416 0.5144 0.0663 Uiso 1.00 calc . . .
H(23) H 0.4464 0.4650 0.5847 0.0782 Uiso 1.00 calc . . .
H(24) H 0.3371 0.4051 0.5522 0.0770 Uiso 1.00 calc . . .
H(25) H 0.2250 0.4235 0.4499 0.0568 Uiso 1.00 calc . . .
H(26) H 0.2297 0.6328 0.3737 0.0333 Uiso 1.00 calc . . .
H(27) H 0.2212 0.7084 0.4447 0.0422 Uiso 1.00 calc . . .
H(28) H 0.1274 0.7104 0.5052 0.0473 Uiso 1.00 calc . . .
H(29) H 0.0379 0.6379 0.4957 0.0492 Uiso 1.00 calc . . .
H(30) H 0.0455 0.5617 0.4248 0.0384 Uiso 1.00 calc . . .
H(31) H 0.0990 0.6249 0.2167 0.0620 Uiso 1.00 calc . . .
H(32) H 0.0954 0.7203 0.2124 0.0937 Uiso 1.00 calc . . .
H(33) H 0.0000 0.7662 0.2500 0.1090 Uiso 1.00 calc S . .
H(34) H -0.2050 0.3071 0.1061 0.1501 Uiso 1.00 calc . . .
H(35) H -0.1770 0.3365 -0.0073 0.2515 Uiso 1.00 calc . . .

loop_
_atom_site_aniso_label
_atom_site_aniso_U_11
_atom_site_aniso_U_22
_atom_site_aniso_U_33
_atom_site_aniso_U_12
_atom_site_aniso_U_13
_atom_site_aniso_U_23
Cl(1) 0.0412(4) 0.0407(4) 0.0309(4) 0.0015(3) 0.0139(3) 0.0031(3)
O(1) 0.121(5) 0.226(7) 0.211(8) 0.019(4) -0.009(5) -0.090(6)
N(1) 0.0186(9) 0.0177(9) 0.0233(10) 0.0002(7) 0.0098(8) -0.0015(7)
N(2) 0.0172(9) 0.0184(10) 0.027(1) -0.0008(7) 0.0054(8) -0.0026(8)
N(3) 0.104(9) 0.18(1) 0.11(1) 0.04(1) 0.045(9) 0.08(1)
N(4) 0.12(1) 0.24(2) 0.11(1) 0.03(1) 0.03(1) 0.03(1)
C(1) 0.022(2) 0.019(2) 0.023(2) 0.0000 0.010(1) 0.0000
C(2) 0.022(1) 0.018(1) 0.022(1) 0.0036(8) 0.0088(9) 0.0008(8)
C(3) 0.022(1) 0.019(1) 0.027(1) 0.0028(8) 0.0116(9) -0.0008(9)
C(4) 0.019(1) 0.020(1) 0.023(1) 0.0032(8) 0.0089(9) 0.0000(8)
C(5) 0.018(1) 0.023(1) 0.022(1) 0.0030(8) 0.0072(9) 0.0024(9)
C(6) 0.020(1) 0.021(1) 0.022(1) -0.0014(8) 0.0072(9) -0.0027(8)
C(7) 0.016(1) 0.024(1) 0.027(1) -0.0025(8) 0.0080(9) -0.0014(9)
C(8) 0.020(1) 0.024(1) 0.030(1) -0.0036(9) 0.0089(10) -0.0059(9)
C(9) 0.020(1) 0.020(1) 0.029(1) -0.0046(9) 0.0083(9) -0.0028(9)
C(10) 0.022(1) 0.018(1) 0.029(1) -0.0037(9) 0.0099(10) -0.0026(9)
C(11) 0.024(2) 0.017(2) 0.026(2) 0.0000 0.009(1) 0.0000
C(12) 0.047(2) 0.017(2) 0.040(2) 0.0000 0.025(2) 0.0000
C(13) 0.064(2) 0.032(2) 0.069(2) -0.018(1) 0.036(2) -0.016(1)
C(14) 0.133(5) 0.035(2) 0.126(4) -0.041(2) 0.081(4) -0.030(2)
C(15) 0.194(10) 0.014(3) 0.160(8) 0.0000 0.122(8) 0.0000
C(16) 0.029(1) 0.025(1) 0.033(1) -0.0043(10) 0.018(1) -0.0059(10)
C(17) 0.037(2) 0.046(2) 0.036(2) 0.001(1) 0.007(1) -0.009(1)
C(18) 0.042(2) 0.070(2) 0.044(2) 0.000(2) 0.006(1) -0.019(2)
C(19) 0.050(2) 0.056(2) 0.060(2) -0.005(2) 0.009(2) -0.027(2)
C(20) 0.060(2) 0.049(2) 0.060(2) 0.020(2) 0.007(2) -0.021(2)
C(21) 0.034(2) 0.037(2) 0.059(2) 0.008(1) 0.010(1) -0.015(1)
C(22) 0.020(1) 0.027(1) 0.021(1) -0.0015(9) 0.0091(9) -0.0042(9)
C(23) 0.033(1) 0.029(1) 0.032(1) 0.001(1) 0.018(1) 0.000(1)
C(24) 0.045(2) 0.042(2) 0.034(1) -0.011(1) 0.022(1) -0.001(1)
C(25) 0.030(1) 0.058(2) 0.030(1) -0.013(1) 0.017(1) -0.010(1)
C(26) 0.024(1) 0.049(2) 0.042(2) 0.004(1) 0.017(1) -0.009(1)
C(27) 0.024(1) 0.032(1) 0.036(1) 0.0040(10) 0.014(1) -0.001(1)
C(28) 0.019(1) 0.032(1) 0.026(1) -0.0014(9) 0.0084(9) -0.0068(9)
C(29) 0.029(1) 0.041(2) 0.042(2) -0.008(1) 0.017(1) -0.007(1)
C(30) 0.029(2) 0.079(3) 0.052(2) -0.020(2) 0.020(1) -0.010(2)
C(31) 0.018(1) 0.101(3) 0.042(2) -0.004(2) 0.010(1) -0.017(2)
C(32) 0.028(1) 0.073(2) 0.040(2) 0.017(1) 0.003(1) -0.009(2)
C(33) 0.025(1) 0.044(2) 0.032(1) 0.007(1) 0.004(1) -0.004(1)
C(34) 0.020(1) 0.037(1) 0.030(1) 0.0038(10) 0.0044(10) -0.014(1)
C(35) 0.024(1) 0.034(2) 0.071(2) 0.000(1) 0.002(1) -0.021(1)
C(36) 0.027(2) 0.063(2) 0.071(2) 0.006(1) -0.006(2) -0.037(2)
C(37) 0.039(2) 0.108(3) 0.039(2) 0.023(2) -0.008(1) -0.018(2)
C(38) 0.051(2) 0.105(3) 0.039(2) 0.002(2) -0.001(2) 0.019(2)
C(39) 0.038(2) 0.074(2) 0.034(2) -0.007(2) 0.004(1) 0.009(1)
C(40) 0.022(1) 0.021(1) 0.025(1) 0.0008(9) 0.0039(9) -0.0013(9)
C(41) 0.030(1) 0.024(1) 0.032(1) -0.0049(10) 0.009(1) -0.0032(10)
C(42) 0.049(2) 0.022(1) 0.034(1) -0.003(1) 0.006(1) -0.004(1)
C(43) 0.059(2) 0.030(1) 0.032(1) 0.011(1) 0.009(1) -0.008(1)
C(44) 0.048(2) 0.049(2) 0.035(2) 0.010(1) 0.020(1) -0.004(1)
C(45) 0.037(1) 0.034(1) 0.035(1) -0.003(1) 0.015(1) -0.004(1)
C(46) 0.044(2) 0.017(2) 0.030(2) 0.0000 -0.002(2) 0.0000
C(47) 0.061(2) 0.034(2) 0.045(2) -0.019(1) -0.003(2) 0.009(1)
C(48) 0.110(4) 0.038(2) 0.057(2) -0.037(2) -0.024(2) 0.015(2)
C(49) 0.149(7) 0.017(3) 0.070(4) 0.0000 -0.038(4) 0.0000
C(50) 0.125(7) 0.29(2) 0.115(7) 0.114(9) -0.022(6) -0.089(9)
C(51) 0.063(3) 0.114(5) 0.164(7) 0.015(3) -0.016(4) -0.091(5)
C(52) 0.107(6) 0.26(1) 0.20(1) 0.107(7) -0.045(7) -0.15(1)
C(53) 0.075(3) 0.073(3) 0.062(3) -0.012(2) 0.018(2) -0.011(2)
C(54) 0.081(8) 0.11(1) 0.071(9) -0.009(9) 0.039(7) 0.004(8)
C(55) 0.083(9) 0.10(1) 0.08(1) -0.010(8) 0.031(8) -0.002(8)

loop_
_geom_bond_atom_site_label_1
_geom_bond_atom_site_label_2
_geom_bond_distance
_geom_bond_site_symmetry_1
_geom_bond_site_symmetry_2
_geom_bond_publ_flag
O(1) C(50) 1.50(2) . . yes
N(1) C(2) 1.368(3) . . yes
N(1) C(5) 1.367(3) . . yes
N(2) C(7) 1.372(3) . . yes
N(2) C(10) 1.371(3) . . yes
N(3) N(4) 1.18(2) . . yes
N(3) C(54) 1.13(2) . . yes
N(3) C(55) 1.54(3) . . yes
N(4) C(54) 1.41(2) . . yes
N(4) C(55) 1.17(2) . . yes
C(1) C(2) 1.410(3) . . yes
C(1) C(2) 1.410(3) . 2_555 yes
C(1) C(12) 1.472(5) . . yes
C(2) C(3) 1.439(3) . . yes
C(3) C(4) 1.386(3) . . yes
C(3) C(16) 1.481(3) . . yes
C(4) C(5) 1.441(3) . . yes
C(4) C(22) 1.482(3) . . yes
C(5) C(6) 1.410(3) . . yes
C(6) C(7) 1.412(3) . . yes
C(6) C(28) 1.477(3) . . yes
C(7) C(8) 1.433(3) . . yes
C(8) C(9) 1.385(3) . . yes
C(8) C(34) 1.482(3) . . yes
C(9) C(10) 1.438(3) . . yes
C(9) C(40) 1.484(3) . . yes
C(10) C(11) 1.409(3) . . yes
C(11) C(46) 1.491(5) . . yes
C(12) C(13) 1.398(4) . . yes
C(12) C(13) 1.398(4) . 2_555 yes
C(13) C(14) 1.394(5) . . yes
C(14) C(15) 1.377(7) . . yes
C(16) C(17) 1.392(4) . . yes
C(16) C(21) 1.375(4) . . yes
C(17) C(18) 1.381(4) . . yes
C(18) C(19) 1.364(5) . . yes
C(19) C(20) 1.362(5) . . yes
C(20) C(21) 1.392(4) . . yes
C(22) C(23) 1.393(4) . . yes
C(22) C(27) 1.391(3) . . yes
C(23) C(24) 1.391(4) . . yes
C(24) C(25) 1.379(4) . . yes
C(25) C(26) 1.381(4) . . yes
C(26) C(27) 1.390(4) . . yes
C(28) C(29) 1.394(4) . . yes
C(28) C(33) 1.389(4) . . yes
C(29) C(30) 1.388(4) . . yes
C(30) C(31) 1.371(6) . . yes
C(31) C(32) 1.373(5) . . yes
C(32) C(33) 1.393(4) . . yes
C(34) C(35) 1.391(4) . . yes
C(34) C(39) 1.392(4) . . yes
C(35) C(36) 1.402(5) . . yes
C(36) C(37) 1.377(6) . . yes
C(37) C(38) 1.378(6) . . yes
C(38) C(39) 1.390(5) . . yes
C(40) C(41) 1.397(3) . . yes
C(40) C(45) 1.389(4) . . yes
C(41) C(42) 1.391(4) . . yes
C(42) C(43) 1.384(4) . . yes
C(43) C(44) 1.385(5) . . yes
C(44) C(45) 1.394(4) . . yes
C(46) C(47) 1.387(4) . . yes
C(46) C(47) 1.387(4) . 2_555 yes
C(47) C(48) 1.383(5) . . yes
C(48) C(49) 1.362(6) . . yes
C(50) C(51) 1.43(2) . . yes
C(50) C(52) 1.44(1) . 7_455 yes
C(51) C(52) 1.48(2) . . yes
C(53) C(54) 1.52(2) . . yes
C(53) C(55) 1.42(2) . . yes
C(54) C(55) 0.74(2) . . yes
